data_4036755
loop_
_publ_author_name
'Yu, Changjiang'
'Wu, Qinghua'
'Wang, Jun'
'Wei, Yun'
'Hao, Erhong'
'Jiao, Lijuan'

_publ_section_title
;
 Red to Near-Infrared Isoindole BODIPY Fluorophores: Synthesis, Crystal
 Structures, and Spectroscopic and Electrochemical Properties.
;
_journal_issue 9
_journal_name_full 'The Journal of organic chemistry'
_journal_page_first 3761
_journal_page_last 3770
_journal_paper_doi 10.1021/acs.joc.6b00414
_journal_volume 81
_journal_year 2016
_chemical_formula_sum 'C19 H16 B F2 N3'
_chemical_formula_weight 335.16
_space_group_IT_number 2
_space_group_name_Hall '-P 1'
_space_group_name_H-M_alt 'P -1'
_symmetry_cell_setting triclinic
_symmetry_space_group_name_H-M 'P -1'
_atom_sites_solution_hydrogens geom
_atom_sites_solution_primary direct
_atom_sites_solution_secondary difmap
_audit_creation_method SHELXL-97
_cell_angle_alpha 115.832(2)
_cell_angle_beta 93.243(2)
_cell_angle_gamma 103.522(2)
_cell_formula_units_Z 2
_cell_length_a 8.5259(13)
_cell_length_b 9.9712(16)
_cell_length_c 10.9526(17)
_cell_measurement_reflns_used 4271
_cell_measurement_temperature 293(2)
_cell_measurement_theta_max 27.74
_cell_measurement_theta_min 2.33
_cell_volume 801.4(2)
_computing_cell_refinement 'Bruker SMART'
_computing_data_collection 'Bruker SMART'
_computing_data_reduction 'Bruker SAINT'
_computing_molecular_graphics 'Bruker SHELXTL'
_computing_publication_material 'Bruker SHELXTL'
_computing_structure_refinement 'SHELXL-97 (Sheldrick, 1997)'
_computing_structure_solution 'SHELXS-97 (Sheldrick, 1990)'
_diffrn_ambient_temperature 293(2)
_diffrn_measured_fraction_theta_full 0.970
_diffrn_measured_fraction_theta_max 0.970
_diffrn_measurement_device_type 'CCD area detector'
_diffrn_measurement_method 'phi and omega scans'
_diffrn_radiation_monochromator graphite
_diffrn_radiation_source 'fine-focus sealed tube'
_diffrn_radiation_type MoK\a
_diffrn_radiation_wavelength 0.71073
_diffrn_reflns_av_R_equivalents 0.0259
_diffrn_reflns_av_sigmaI/netI 0.0344
_diffrn_reflns_limit_h_max 10
_diffrn_reflns_limit_h_min -11
_diffrn_reflns_limit_k_max 12
_diffrn_reflns_limit_k_min -13
_diffrn_reflns_limit_l_max 14
_diffrn_reflns_limit_l_min -13
_diffrn_reflns_number 6979
_diffrn_reflns_theta_full 27.74
_diffrn_reflns_theta_max 27.74
_diffrn_reflns_theta_min 2.10
_exptl_absorpt_coefficient_mu 0.099
_exptl_absorpt_correction_T_max 0.9872
_exptl_absorpt_correction_T_min 0.9853
_exptl_absorpt_correction_type multi-scan
_exptl_crystal_colour colorless
_exptl_crystal_density_diffrn 1.389
_exptl_crystal_density_method 'not measured'
_exptl_crystal_description block
_exptl_crystal_F_000 348
_exptl_crystal_size_max 0.15
_exptl_crystal_size_mid 0.14
_exptl_crystal_size_min 0.13
_refine_diff_density_max 0.224
_refine_diff_density_min -0.190
_refine_diff_density_rms 0.043
_refine_ls_extinction_coef 0.111(8)
_refine_ls_extinction_expression Fc^*^=kFc[1+0.001xFc^2^\l^3^/sin(2\q)]^-1/4^
_refine_ls_extinction_method SHELXL
_refine_ls_goodness_of_fit_ref 1.009
_refine_ls_hydrogen_treatment mixed
_refine_ls_matrix_type full
_refine_ls_number_parameters 229
_refine_ls_number_reflns 3647
_refine_ls_number_restraints 0
_refine_ls_restrained_S_all 1.009
_refine_ls_R_factor_all 0.0503
_refine_ls_R_factor_gt 0.0429
_refine_ls_shift/su_max 0.040
_refine_ls_shift/su_mean 0.001
_refine_ls_structure_factor_coef Fsqd
_refine_ls_weighting_details 'calc w=1/[\s^2^(Fo^2^)+(0.0624P)^2^+0.2207P] where P=(Fo^2^+2Fc^2^)/3'
_refine_ls_weighting_scheme calc
_refine_ls_wR_factor_gt 0.1195
_refine_ls_wR_factor_ref 0.1262
_reflns_number_gt 3049
_reflns_number_total 3647
_reflns_threshold_expression >2sigma(I)
_cod_data_source_file jo6b00414_si_003.cif
_cod_data_source_block 140710a_0m
_cod_depositor_comments
;
The following automatic conversions were performed:

data item '_symmetry_cell_setting' value 'Triclinic' was changed to
'triclinic' in accordance with the
/home/saulius/struct/COD-crude-data/automatic-downloads/DataCite-retrospective/ACS/depositions/lib/dictionaries/cif_core.dic
dictionary named 'cif_core.dic' version 2.4.2 last updated on
2011-04-26.

Automatic conversion script
Id: cif_fix_values 6909 2019-04-08 15:41:33Z antanas 
;
_cod_original_sg_symbol_H-M P-1
_cod_database_code 4036755

loop_
_symmetry_equiv_pos_as_xyz
'x, y, z'
'-x, -y, -z'

loop_
_atom_site_label
_atom_site_type_symbol
_atom_site_fract_x
_atom_site_fract_y
_atom_site_fract_z
_atom_site_U_iso_or_equiv
_atom_site_adp_type
_atom_site_occupancy
_atom_site_symmetry_multiplicity
_atom_site_calc_flag
_atom_site_refinement_flags
B1 B 0.49375(18) 0.22716(18) 0.76607(16) 0.0358(3) Uani 1 1 d .
C1 C 0.66079(16) 0.39431(16) 0.66037(14) 0.0350(3) Uani 1 1 d .
C2 C 0.65156(17) 0.39479(17) 0.52802(14) 0.0392(3) Uani 1 1 d .
C3 C 0.7376(2) 0.4988(2) 0.48491(17) 0.0465(4) Uani 1 1 d .
H3 H 0.8227 0.5855 0.5452 0.056 Uiso 1 1 calc R
C4 C 0.6937(2) 0.4702(2) 0.35132(18) 0.0539(4) Uani 1 1 d .
H4 H 0.7501 0.5383 0.3210 0.065 Uiso 1 1 calc R
C5 C 0.5661(2) 0.3407(2) 0.26048(17) 0.0581(5) Uani 1 1 d .
H5 H 0.5405 0.3228 0.1700 0.070 Uiso 1 1 calc R
C6 C 0.4775(2) 0.2390(2) 0.30174(16) 0.0538(4) Uani 1 1 d .
H6 H 0.3919 0.1532 0.2408 0.065 Uiso 1 1 calc R
C7 C 0.51956(18) 0.26781(18) 0.43784(14) 0.0415(3) Uani 1 1 d .
C8 C 0.44623(17) 0.19310(17) 0.51509(14) 0.0393(3) Uani 1 1 d .
C9 C 0.31358(18) 0.06822(17) 0.47767(15) 0.0439(3) Uani 1 1 d .
H9 H 0.2572 0.0171 0.3871 0.053 Uiso 1 1 calc R
C10 C 0.25825(18) 0.01336(16) 0.57009(15) 0.0419(3) Uani 1 1 d .
C11 C 0.1242(2) -0.10723(18) 0.55433(19) 0.0536(4) Uani 1 1 d .
H11 H 0.0474 -0.1745 0.4743 0.064 Uiso 1 1 calc R
C12 C 0.1271(2) -0.10800(19) 0.68019(19) 0.0553(4) Uani 1 1 d .
H12 H 0.0515 -0.1761 0.7002 0.066 Uiso 1 1 calc R
C13 C 0.26191(19) 0.01004(17) 0.77156(16) 0.0444(3) Uani 1 1 d .
C14 C 0.3156(2) 0.0574(2) 0.91952(18) 0.0578(4) Uani 1 1 d .
H14A H 0.4304 0.0670 0.9365 0.087 Uiso 1 1 calc R
H14B H 0.2543 -0.0198 0.9423 0.087 Uiso 1 1 calc R
H14C H 0.2967 0.1556 0.9754 0.087 Uiso 1 1 calc R
C15 C 0.92087(16) 0.64279(16) 0.99667(15) 0.0383(3) Uani 1 1 d .
C16 C 1.02593(18) 0.66683(18) 0.91235(17) 0.0473(4) Uani 1 1 d .
H16 H 1.1340 0.7294 0.9410 0.057 Uiso 1 1 calc R
C17 C 0.94209(18) 0.58120(19) 0.77706(17) 0.0449(4) Uani 1 1 d .
H17 H 0.9838 0.5775 0.6994 0.054 Uiso 1 1 calc R
C18 C 0.78484(16) 0.50185(16) 0.77784(14) 0.0355(3) Uani 1 1 d .
C19 C 0.94856(19) 0.70786(18) 1.14884(16) 0.0477(4) Uani 1 1 d .
H19A H 0.9350 0.8104 1.1894 0.072 Uiso 1 1 calc R
H19B H 1.0578 0.7131 1.1815 0.072 Uiso 1 1 calc R
H19C H 0.8708 0.6422 1.1742 0.072 Uiso 1 1 calc R
F1 F 0.45994(11) 0.35193(10) 0.87467(9) 0.0486(3) Uani 1 1 d .
F2 F 0.62635(10) 0.19585(11) 0.81592(9) 0.0500(3) Uani 1 1 d .
N1 N 0.53686(13) 0.27560(13) 0.65068(11) 0.0347(3) Uani 1 1 d .
N2 N 0.34225(14) 0.08487(13) 0.70451(12) 0.0372(3) Uani 1 1 d .
N3 N 0.77691(13) 0.54189(13) 0.91419(11) 0.0361(3) Uani 1 1 d .
H3A H 0.6924 0.5077 0.9430 0.043 Uiso 1 1 calc R

loop_
_atom_site_aniso_label
_atom_site_aniso_U_11
_atom_site_aniso_U_22
_atom_site_aniso_U_33
_atom_site_aniso_U_23
_atom_site_aniso_U_13
_atom_site_aniso_U_12
B1 0.0316(7) 0.0357(7) 0.0306(7) 0.0097(6) 0.0028(5) 0.0048(6)
C1 0.0314(6) 0.0383(7) 0.0342(7) 0.0149(6) 0.0073(5) 0.0119(5)
C2 0.0376(7) 0.0458(8) 0.0347(7) 0.0165(6) 0.0092(5) 0.0168(6)
C3 0.0460(8) 0.0540(9) 0.0446(8) 0.0260(7) 0.0120(6) 0.0161(7)
C4 0.0598(10) 0.0703(11) 0.0489(9) 0.0364(9) 0.0217(8) 0.0285(9)
C5 0.0688(11) 0.0775(12) 0.0357(8) 0.0277(8) 0.0138(8) 0.0306(10)
C6 0.0578(10) 0.0631(10) 0.0338(8) 0.0158(7) 0.0055(7) 0.0199(8)
C7 0.0419(8) 0.0482(8) 0.0318(7) 0.0136(6) 0.0076(6) 0.0182(6)
C8 0.0377(7) 0.0422(7) 0.0296(7) 0.0094(6) 0.0021(5) 0.0122(6)
C9 0.0405(8) 0.0427(8) 0.0334(7) 0.0072(6) -0.0034(6) 0.0086(6)
C10 0.0361(7) 0.0350(7) 0.0405(8) 0.0083(6) -0.0033(6) 0.0061(6)
C11 0.0468(9) 0.0384(8) 0.0547(10) 0.0127(7) -0.0092(7) -0.0024(7)
C12 0.0513(9) 0.0378(8) 0.0631(11) 0.0214(8) -0.0038(8) -0.0044(7)
C13 0.0448(8) 0.0338(7) 0.0496(9) 0.0183(6) 0.0030(6) 0.0059(6)
C14 0.0647(11) 0.0500(9) 0.0523(10) 0.0269(8) 0.0006(8) 0.0012(8)
C15 0.0326(7) 0.0333(6) 0.0425(8) 0.0146(6) -0.0009(5) 0.0056(5)
C16 0.0319(7) 0.0479(8) 0.0561(9) 0.0260(7) 0.0000(6) -0.0014(6)
C17 0.0363(7) 0.0521(8) 0.0489(9) 0.0287(7) 0.0083(6) 0.0067(6)
C18 0.0314(7) 0.0375(7) 0.0359(7) 0.0167(6) 0.0043(5) 0.0079(5)
C19 0.0422(8) 0.0461(8) 0.0416(8) 0.0116(7) -0.0028(6) 0.0095(6)
F1 0.0457(5) 0.0381(4) 0.0394(5) 0.0038(4) 0.0148(4) -0.0008(4)
F2 0.0369(5) 0.0603(6) 0.0503(5) 0.0281(5) -0.0041(4) 0.0071(4)
N1 0.0304(6) 0.0358(6) 0.0305(6) 0.0103(5) 0.0025(4) 0.0074(4)
N2 0.0339(6) 0.0324(6) 0.0358(6) 0.0103(5) -0.0001(5) 0.0050(5)
N3 0.0290(5) 0.0379(6) 0.0348(6) 0.0140(5) 0.0033(4) 0.0039(4)

loop_
_atom_type_symbol
_atom_type_description
_atom_type_scat_dispersion_real
_atom_type_scat_dispersion_imag
_atom_type_scat_source
C C 0.0033 0.0016 'International Tables Vol C Tables 4.2.6.8 and 6.1.1.4'
H H 0.0000 0.0000 'International Tables Vol C Tables 4.2.6.8 and 6.1.1.4'
B B 0.0013 0.0007 'International Tables Vol C Tables 4.2.6.8 and 6.1.1.4'
N N 0.0061 0.0033 'International Tables Vol C Tables 4.2.6.8 and 6.1.1.4'
F F 0.0171 0.0103 'International Tables Vol C Tables 4.2.6.8 and 6.1.1.4'

loop_
_geom_angle_atom_site_label_1
_geom_angle_atom_site_label_2
_geom_angle_atom_site_label_3
_geom_angle
F2 B1 F1 108.52(12)
F2 B1 N2 111.45(12)
F1 B1 N2 110.11(11)
F2 B1 N1 109.99(11)
F1 B1 N1 108.37(12)
N2 B1 N1 108.36(11)
N1 C1 C18 127.37(12)
N1 C1 C2 108.59(12)
C18 C1 C2 124.03(13)
C3 C2 C7 120.27(14)
C3 C2 C1 132.41(14)
C7 C2 C1 107.12(13)
C4 C3 C2 118.45(16)
C4 C3 H3 120.8
C2 C3 H3 120.8
C3 C4 C5 121.08(16)
C3 C4 H4 119.5
C5 C4 H4 119.5
C6 C5 C4 121.37(15)
C6 C5 H5 119.3
C4 C5 H5 119.3
C5 C6 C7 118.12(16)
C5 C6 H6 120.9
C7 C6 H6 120.9
C6 C7 C2 120.63(15)
C6 C7 C8 132.06(15)
C2 C7 C8 107.25(12)
C9 C8 N1 121.47(13)
C9 C8 C7 130.96(13)
N1 C8 C7 107.57(12)
C8 C9 C10 122.56(13)
C8 C9 H9 118.7
C10 C9 H9 118.7
N2 C10 C11 108.49(14)
N2 C10 C9 119.93(13)
C11 C10 C9 131.58(14)
C12 C11 C10 106.93(14)
C12 C11 H11 126.5
C10 C11 H11 126.5
C11 C12 C13 108.25(15)
C11 C12 H12 125.9
C13 C12 H12 125.9
N2 C13 C12 108.58(14)
N2 C13 C14 122.85(14)
C12 C13 C14 128.55(15)
C13 C14 H14A 109.5
C13 C14 H14B 109.5
H14A C14 H14B 109.5
C13 C14 H14C 109.5
H14A C14 H14C 109.5
H14B C14 H14C 109.5
N3 C15 C16 107.30(13)
N3 C15 C19 122.92(13)
C16 C15 C19 129.78(13)
C15 C16 C17 108.00(13)
C15 C16 H16 126.0
C17 C16 H16 126.0
C16 C17 C18 108.15(13)
C16 C17 H17 125.9
C18 C17 H17 125.9
N3 C18 C17 105.96(12)
N3 C18 C1 127.24(12)
C17 C18 C1 126.71(13)
C15 C19 H19A 109.5
C15 C19 H19B 109.5
H19A C19 H19B 109.5
C15 C19 H19C 109.5
H19A C19 H19C 109.5
H19B C19 H19C 109.5
C1 N1 C8 109.44(11)
C1 N1 B1 128.08(11)
C8 N1 B1 122.47(11)
C13 N2 C10 107.75(12)
C13 N2 B1 127.02(12)
C10 N2 B1 125.18(12)
C15 N3 C18 110.58(11)
C15 N3 H3A 124.7
C18 N3 H3A 124.7

loop_
_geom_bond_atom_site_label_1
_geom_bond_atom_site_label_2
_geom_bond_distance
B1 F2 1.3847(18)
B1 F1 1.4009(17)
B1 N2 1.5320(18)
B1 N1 1.5708(19)
C1 N1 1.3498(18)
C1 C18 1.4273(19)
C1 C2 1.4494(19)
C2 C3 1.395(2)
C2 C7 1.401(2)
C3 C4 1.373(2)
C3 H3 0.9300
C4 C5 1.393(3)
C4 H4 0.9300
C5 C6 1.373(3)
C5 H5 0.9300
C6 C7 1.397(2)
C6 H6 0.9300
C7 C8 1.433(2)
C8 C9 1.357(2)
C8 N1 1.4097(17)
C9 C10 1.401(2)
C9 H9 0.9300
C10 N2 1.3842(18)
C10 C11 1.391(2)
C11 C12 1.381(3)
C11 H11 0.9300
C12 C13 1.385(2)
C12 H12 0.9300
C13 N2 1.3640(19)
C13 C14 1.485(2)
C14 H14A 0.9600
C14 H14B 0.9600
C14 H14C 0.9600
C15 N3 1.3564(17)
C15 C16 1.378(2)
C15 C19 1.482(2)
C16 C17 1.388(2)
C16 H16 0.9300
C17 C18 1.3909(19)
C17 H17 0.9300
C18 N3 1.3779(18)
C19 H19A 0.9600
C19 H19B 0.9600
C19 H19C 0.9600
N3 H3A 0.8600
